data_7058150
loop_
_publ_author_name
'Di, Min'
'Shen, Jingwen'
'Cui, Zheng'
'Zhang, Xiaoying'
'Zhang, Jingping'

_publ_section_title
;
 Assembly of metal--organic frameworks based on 4-connected
 3,3&#x2032;,5,5&#x2032;-azobenzenetetracarboxylic acid: structures,
 magnetic properties, and sensing of Fe3+ ions
;
_journal_issue 10
_journal_name_full 'New Journal of Chemistry'
_journal_page_first 4226
_journal_paper_doi 10.1039/C8NJ05139A
_journal_volume 43
_journal_year 2019
_chemical_formula_moiety 'C25 H27 Co2 N5 O11.34'
_chemical_formula_sum 'C25 H27 Co2 N5 O11.34'
_chemical_formula_weight 696.88
_space_group_crystal_system tetragonal
_space_group_IT_number 96
_space_group_name_Hall 'P 4nw 2abw'
_space_group_name_H-M_alt 'P 43 21 2'
_symmetry_space_group_name_Hall 'P 4nw 2abw'
_symmetry_space_group_name_H-M 'P 43 21 2'
_atom_sites_solution_hydrogens mixed
_audit_creation_date 2018-12-21
_audit_creation_method
;
Olex2 1.2
(compiled 2018.05.29 svn.r3508 for OlexSys, GUI svn.r5506)
;
_audit_update_record
;
2019-01-06 deposited with the CCDC.
2019-02-05 downloaded from the CCDC.
;
_cell_angle_alpha 90
_cell_angle_beta 90
_cell_angle_gamma 90
_cell_formula_units_Z 8
_cell_length_a 13.880
_cell_length_b 13.880
_cell_length_c 45.438
_cell_measurement_reflns_used 2448
_cell_measurement_temperature 293.15
_cell_measurement_theta_max 29.1368
_cell_measurement_theta_min 3.0629
_cell_volume 8753.831
_computing_cell_refinement
'CrysAlisPro, Agilent Technologies, Version 1.171.36.21 (release 14-08-2012 CrysAlis171 .NET) (compiled Sep 14 2012,17:21:16)'
_computing_data_collection
'CrysAlisPro, Agilent Technologies, Version 1.171.36.21 (release 14-08-2012 CrysAlis171 .NET) (compiled Sep 14 2012,17:21:16)'
_computing_data_reduction
'CrysAlisPro, Agilent Technologies, Version 1.171.36.21 (release 14-08-2012 CrysAlis171 .NET) (compiled Sep 14 2012,17:21:16)'
_computing_molecular_graphics 'Olex2 (Dolomanov et al., 2009)'
_computing_publication_material 'Olex2 (Dolomanov et al., 2009)'
_computing_structure_refinement 'ShelXL (Sheldrick, 2018)'
_computing_structure_solution 'SHELXT 2018/3 (Sheldrick, 2018)'
_diffrn_ambient_temperature 293.15
_diffrn_detector_area_resol_mean 10.2375
_diffrn_measured_fraction_theta_full 0.994
_diffrn_measured_fraction_theta_max 0.994
_diffrn_measurement_details
;
#__ type_ start__ end____ width___ exp.time_
  1 omega  -78.00   10.50   0.7500   40.0000
omega____ theta____ kappa____ phi______ frames
    -      -10.6627  -38.0000 -120.0000 118
;
_diffrn_measurement_device_type 'Xcalibur, Ruby, Gemini ultra'
_diffrn_measurement_method '\w scans'
_diffrn_orient_matrix_UB_11 0.0263610000
_diffrn_orient_matrix_UB_12 0.0156057000
_diffrn_orient_matrix_UB_13 -0.0124914000
_diffrn_orient_matrix_UB_21 0.0176907000
_diffrn_orient_matrix_UB_22 0.0398892000
_diffrn_orient_matrix_UB_23 0.0081332000
_diffrn_orient_matrix_UB_31 0.0400394000
_diffrn_orient_matrix_UB_32 -0.0278970000
_diffrn_orient_matrix_UB_33 0.0046218000
_diffrn_radiation_monochromator graphite
_diffrn_radiation_type MoK\a
_diffrn_radiation_wavelength 0.71073
_diffrn_reflns_av_R_equivalents 0.0618
_diffrn_reflns_av_unetI/netI 0.0948
_diffrn_reflns_Laue_measured_fraction_full 0.994
_diffrn_reflns_Laue_measured_fraction_max 0.994
_diffrn_reflns_limit_h_max 9
_diffrn_reflns_limit_h_min -16
_diffrn_reflns_limit_k_max 16
_diffrn_reflns_limit_k_min -12
_diffrn_reflns_limit_l_max 55
_diffrn_reflns_limit_l_min -38
_diffrn_reflns_number 18407
_diffrn_reflns_point_group_measured_fraction_full 0.996
_diffrn_reflns_point_group_measured_fraction_max 0.995
_diffrn_reflns_theta_full 25.242
_diffrn_reflns_theta_max 25.680
_diffrn_reflns_theta_min 3.069
_diffrn_source 'Enhance (Mo) X-ray Source'
_exptl_absorpt_coefficient_mu 0.803
_exptl_absorpt_correction_T_max 1.00000
_exptl_absorpt_correction_T_min 0.96159
_exptl_absorpt_correction_type multi-scan
_exptl_absorpt_process_details
'CrysAlisPro, Agilent Technologies, Version 1.171.36.21 (release 14-08-2012 CrysAlis171 .NET) (compiled Sep 14 2012,17:21:16) Empirical absorption correction using spherical harmonics, implemented in SCALE3 ABSPACK scaling algorithm.'
_exptl_crystal_colour purple
_exptl_crystal_colour_primary purple
_exptl_crystal_density_diffrn 1.058
_exptl_crystal_description cone-shaped
_exptl_crystal_F_000 2854
_exptl_crystal_size_max 0.4
_exptl_crystal_size_mid 0.25
_exptl_crystal_size_min 0.13
_refine_diff_density_max 1.140
_refine_diff_density_min -0.423
_refine_diff_density_rms 0.081
_refine_ls_abs_structure_details
;
 Refined as an inversion twin.
;
_refine_ls_abs_structure_Flack 0.47(4)
_refine_ls_extinction_method none
_refine_ls_goodness_of_fit_ref 1.018
_refine_ls_hydrogen_treatment constr
_refine_ls_matrix_type full
_refine_ls_number_parameters 414
_refine_ls_number_reflns 8258
_refine_ls_number_restraints 196
_refine_ls_restrained_S_all 1.044
_refine_ls_R_factor_all 0.1013
_refine_ls_R_factor_gt 0.0684
_refine_ls_shift/su_max 0.001
_refine_ls_shift/su_mean 0.000
_refine_ls_structure_factor_coef Fsqd
_refine_ls_weighting_details 'w=1/[\s^2^(Fo^2^)+(0.0913P)^2^] where P=(Fo^2^+2Fc^2^)/3'
_refine_ls_weighting_scheme calc
_refine_ls_wR_factor_gt 0.1569
_refine_ls_wR_factor_ref 0.1765
_reflns_Friedel_coverage 0.729
_reflns_Friedel_fraction_full 0.999
_reflns_Friedel_fraction_max 0.997
_reflns_number_gt 5842
_reflns_number_total 8258
_reflns_threshold_expression 'I > 2\s(I)'
_cod_data_source_file c8nj05139a2.cif
_cod_data_source_block 1
_cod_depositor_comments 'Adding full bibliography for 7058150--7058152.cif.'
_cod_original_cell_volume 8753.8
_cod_database_code 7058150
_shelx_shelxl_version_number 2018/3
_shelx_space_group_comment
;
The symmetry employed for this shelxl refinement is uniquely defined
by the following loop, which should always be used as a source of
symmetry information in preference to the above space-group names.
They are only intended as comments.
;
_reflns_odcompleteness_completeness 99.14
_reflns_odcompleteness_iscentric 1
_reflns_odcompleteness_theta 26.32
_olex2_refinement_description
;
1. Twinned data refinement
 Scales: 0.53(4)
 0.47(4)
2. Fixed Uiso
 At 1.2 times of:
  All C(H) groups
 At 1.5 times of:
  All C(H,H,H) groups
3. Restrained distances
 C20-C21
 2.4 with sigma of 0.02
4. Uiso/Uaniso restraints and constraints
Uanis(C21) \\sim Ueq, Uanis(C22) \\sim Ueq, Uanis(N4) \\sim Ueq, Uanis(C20)
\\sim Ueq, Uanis(C18) \\sim Ueq, Uanis(N3) \\sim Ueq, Uanis(C17) \\sim Ueq,
Uanis(C19) \\sim Ueq, Uanis(C23) \\sim Ueq, Uanis(N5) \\sim Ueq, Uanis(C25)
\\sim Ueq, Uanis(C24) \\sim Ueq: with sigma of 0.01 and sigma for terminal
atoms of 0.02
Uanis(N1) \\sim Ueq, Uanis(O12) \\sim Ueq: with sigma of 0.01 and sigma for
terminal atoms of 0.02
Uanis(O13) \\sim Ueq: with sigma of 0.01 and sigma for terminal atoms of 0.02
5. Rigid body (RIGU) restrains
 Co1, O9, O10, O11, N3, N4, N5, C17, C18, C19, C20, C21, C22, C23, C24, C25
 with sigma for 1-2 distances of 0.004 and sigma for 1-3 distances of 0.004
 C4, N1, O12
 with sigma for 1-2 distances of 0.004 and sigma for 1-3 distances of 0.004
 O13, N2
 with sigma for 1-2 distances of 0.004 and sigma for 1-3 distances of 0.004
6.a Riding coordinates:
 C22(H22A,H22B,H22C)
6.b Aromatic/amide H refined with riding coordinates:
 C3(H3), C5(H5), C8(H8), C11(H11), C13(H13), C16(H16), C17(H17), C20(H20),
 C23(H23)
6.c Idealised Me refined as rotating group:
 C18(H18A,H18B,H18C), C19(H19A,H19B,H19C), C21(H21A,H21B,H21C), C24(H24A,H24B,
 H24C), C25(H25A,H25B,H25C)
;
_platon_squeeze_void_probe_radius 1.20
_olex2_submission_special_instructions 'No special instructions were received'

loop_
_space_group_symop_operation_xyz
'x, y, z'
'-x, -y, z+1/2'
'x+1/2, -y+1/2, -z+1/4'
'-x+1/2, y+1/2, -z+3/4'
'-y, -x, -z+1/2'
'y, x, -z'
'-y+1/2, x+1/2, z+3/4'
'y+1/2, -x+1/2, z+1/4'

loop_
_atom_site_label
_atom_site_type_symbol
_atom_site_fract_x
_atom_site_fract_y
_atom_site_fract_z
_atom_site_U_iso_or_equiv
_atom_site_adp_type
_atom_site_occupancy
_atom_site_site_symmetry_order
_atom_site_calc_flag
_atom_site_refinement_flags_posn
_atom_site_refinement_flags_adp
Co1 Co 0.37860(8) 0.92093(8) 0.57418(2) 0.0399(3) Uani 1 1 d . U
Co2 Co 0.51197(6) 1.01062(6) 0.63096(2) 0.0258(2) Uani 1 1 d . .
O1 O 0.4331(4) 1.0503(4) 0.59248(11) 0.0414(14) Uani 1 1 d . .
O2 O 0.4222(4) 0.9242(4) 0.65331(10) 0.0451(15) Uani 1 1 d . .
O3 O 0.3384(5) 0.8687(5) 0.61473(12) 0.070(2) Uani 1 1 d . .
O4 O 0.0135(5) 0.6355(5) 0.67451(15) 0.0603(17) Uani 1 1 d . .
O5 O 0.0998(4) 0.5932(4) 0.63455(11) 0.0490(15) Uani 1 1 d . .
O6 O 0.4012(5) 1.1376(5) 0.63151(12) 0.0596(18) Uani 1 1 d . .
O7 O 0.0866(4) 1.4332(4) 0.58406(12) 0.0492(15) Uani 1 1 d . .
O8 O 0.1293(4) 1.3711(4) 0.62681(12) 0.0550(16) Uani 1 1 d . .
O9 O 0.2397(5) 0.9774(6) 0.56874(16) 0.072(2) Uani 1 1 d . U
O10 O 0.4102(5) 0.9609(5) 0.53127(12) 0.0627(19) Uani 1 1 d . U
O11 O 0.3219(6) 0.7894(6) 0.55868(14) 0.077(2) Uani 1 1 d . U
N1 N 0.2710(7) 0.7776(7) 0.74137(15) 0.072(3) Uani 1 1 d . U
N2 N 0.2841(7) 1.2357(6) 0.50782(16) 0.067(3) Uani 1 1 d . U
N3 N 0.0809(10) 0.9416(12) 0.5603(4) 0.143(5) Uani 1 1 d . U
N4 N 0.3958(10) 0.9382(8) 0.48251(18) 0.104(3) Uani 1 1 d . U
N5 N 0.2914(10) 0.6322(9) 0.5739(3) 0.114(4) Uani 1 1 d . U
C1 C 0.3583(6) 0.8725(6) 0.64133(15) 0.040(2) Uani 1 1 d . .
C2 C 0.2989(6) 0.8085(6) 0.66134(15) 0.036(2) Uani 1 1 d . .
C3 C 0.3132(7) 0.8130(7) 0.69144(16) 0.053(3) Uani 1 1 d . .
H3 H 0.363153 0.850161 0.699034 0.064 Uiso 1 1 calc R .
C4 C 0.2536(7) 0.7626(7) 0.71022(16) 0.053(3) Uani 1 1 d . U
C5 C 0.1788(7) 0.7082(7) 0.69939(17) 0.056(3) Uani 1 1 d . .
H5 H 0.135725 0.678271 0.712119 0.067 Uiso 1 1 calc R .
C6 C 0.1687(6) 0.6988(6) 0.66918(16) 0.041(2) Uani 1 1 d . .
C7 C 0.0874(7) 0.6358(6) 0.65853(18) 0.042(2) Uani 1 1 d . .
C8 C 0.2291(6) 0.7486(6) 0.65032(16) 0.041(2) Uani 1 1 d . .
H8 H 0.222284 0.741425 0.630074 0.049 Uiso 1 1 calc R .
C9 C 0.3900(6) 1.1220(6) 0.60504(17) 0.042(2) Uani 1 1 d . .
C10 C 0.3280(6) 1.1848(6) 0.58617(18) 0.043(2) Uani 1 1 d . .
C11 C 0.3323(6) 1.1834(6) 0.55611(17) 0.042(2) Uani 1 1 d . .
H11 H 0.374534 1.141414 0.546734 0.050 Uiso 1 1 calc R .
C12 C 0.2736(7) 1.2446(6) 0.53921(18) 0.049(2) Uani 1 1 d . .
C13 C 0.2130(7) 1.3092(6) 0.55327(17) 0.045(2) Uani 1 1 d . .
H13 H 0.176604 1.352426 0.542282 0.054 Uiso 1 1 calc R .
C14 C 0.2067(6) 1.3094(6) 0.58373(16) 0.039(2) Uani 1 1 d . .
C15 C 0.1365(6) 1.3756(6) 0.59958(17) 0.0385(18) Uani 1 1 d . .
C16 C 0.2652(6) 1.2501(6) 0.60077(18) 0.042(2) Uani 1 1 d . .
H16 H 0.263297 1.253149 0.621213 0.050 Uiso 1 1 calc R .
C17 C 0.1680(12) 0.9180(13) 0.5714(4) 0.118(5) Uani 1 1 d . U
H17 H 0.176633 0.859250 0.580901 0.142 Uiso 1 1 calc R .
C18 C 0.0663(18) 1.0373(19) 0.5435(5) 0.210(10) Uani 1 1 d . U
H18A H 0.089894 1.089877 0.555165 0.315 Uiso 1 1 calc GR .
H18B H -0.000988 1.046533 0.539534 0.315 Uiso 1 1 calc GR .
H18C H 0.101110 1.034976 0.525209 0.315 Uiso 1 1 calc GR .
C19 C 0.0008(15) 0.8654(18) 0.5686(5) 0.213(10) Uani 1 1 d . U
H19A H -0.040695 0.855277 0.551996 0.320 Uiso 1 1 calc GR .
H19B H -0.036404 0.889055 0.584892 0.320 Uiso 1 1 calc GR .
H19C H 0.030857 0.805662 0.573971 0.320 Uiso 1 1 calc GR .
C20 C 0.3658(11) 0.9348(10) 0.5106(2) 0.095(4) Uani 1 1 d D U
H20 H 0.304695 0.909685 0.514125 0.113 Uiso 1 1 calc R .
C21 C 0.4888(12) 0.9787(14) 0.4772(4) 0.156(7) Uani 1 1 d D U
H21A H 0.482017 1.037587 0.466274 0.234 Uiso 1 1 calc GR .
H21B H 0.527027 0.934000 0.466063 0.234 Uiso 1 1 calc GR .
H21C H 0.519969 0.991863 0.495615 0.234 Uiso 1 1 calc GR .
C22 C 0.3298(18) 0.9130(17) 0.4578(4) 0.203(10) Uani 1 1 d . U
H22A H 0.350228 0.854544 0.448368 0.305 Uiso 1 1 d R .
H22B H 0.330868 0.964764 0.443768 0.305 Uiso 1 1 d R .
H22C H 0.265528 0.905094 0.465188 0.305 Uiso 1 1 d R .
C23 C 0.3469(10) 0.7115(10) 0.5721(3) 0.089(4) Uani 1 1 d . U
H23 H 0.407076 0.710015 0.581086 0.107 Uiso 1 1 calc R .
C24 C 0.3179(16) 0.5560(15) 0.5946(4) 0.168(8) Uani 1 1 d . U
H24A H 0.323000 0.495818 0.584322 0.251 Uiso 1 1 calc GR .
H24B H 0.269354 0.550928 0.609589 0.251 Uiso 1 1 calc GR .
H24C H 0.378662 0.571323 0.603538 0.251 Uiso 1 1 calc GR .
C25 C 0.2021(17) 0.6347(16) 0.5581(5) 0.211(11) Uani 1 1 d . U
H25A H 0.213410 0.656321 0.538356 0.317 Uiso 1 1 calc GR .
H25B H 0.158502 0.678186 0.567757 0.317 Uiso 1 1 calc GR .
H25C H 0.174437 0.571321 0.557706 0.317 Uiso 1 1 calc GR .
O12 O 0.362(4) 0.808(4) 0.7464(8) 0.072(15) Uani 0.150(18) 1 d . U
O13 O 0.372(3) 1.206(3) 0.5006(6) 0.068(13) Uani 0.193(19) 1 d . U

loop_
_atom_site_aniso_label
_atom_site_aniso_U_11
_atom_site_aniso_U_22
_atom_site_aniso_U_33
_atom_site_aniso_U_23
_atom_site_aniso_U_13
_atom_site_aniso_U_12
Co1 0.0455(7) 0.0512(8) 0.0230(5) 0.0040(5) -0.0011(5) -0.0086(5)
Co2 0.0267(5) 0.0292(5) 0.0216(4) -0.0023(4) 0.0006(4) -0.0038(4)
O1 0.045(4) 0.040(3) 0.039(3) 0.000(2) -0.003(3) 0.002(3)
O2 0.049(4) 0.056(4) 0.031(3) -0.001(3) 0.002(3) -0.025(3)
O3 0.094(6) 0.083(5) 0.033(3) 0.011(3) -0.003(3) -0.052(4)
O4 0.051(4) 0.064(4) 0.065(4) -0.011(3) 0.013(4) -0.019(3)
O5 0.052(4) 0.054(4) 0.041(3) -0.013(3) 0.004(3) -0.015(3)
O6 0.075(5) 0.070(5) 0.034(3) 0.000(3) -0.012(3) 0.019(3)
O7 0.054(4) 0.042(4) 0.052(3) -0.006(3) -0.006(3) 0.024(3)
O8 0.062(4) 0.063(4) 0.040(3) -0.014(3) 0.009(3) 0.018(3)
O9 0.047(4) 0.096(6) 0.072(5) 0.007(4) -0.001(3) 0.000(4)
O10 0.071(5) 0.088(5) 0.029(3) 0.006(3) 0.000(3) -0.013(4)
O11 0.119(7) 0.064(5) 0.047(4) -0.011(3) -0.012(4) -0.023(4)
N1 0.091(6) 0.100(6) 0.024(3) 0.004(4) 0.005(4) -0.051(5)
N2 0.087(6) 0.074(6) 0.039(4) -0.004(4) 0.006(4) 0.045(5)
N3 0.091(7) 0.164(10) 0.176(10) -0.001(8) -0.020(7) -0.019(7)
N4 0.171(9) 0.109(7) 0.032(4) 0.001(5) 0.003(5) -0.009(7)
N5 0.133(8) 0.088(7) 0.120(8) 0.004(6) -0.023(7) -0.030(6)
C1 0.057(6) 0.035(5) 0.028(4) 0.001(3) 0.004(4) -0.017(4)
C2 0.051(6) 0.032(5) 0.024(3) 0.001(3) 0.003(3) -0.013(4)
C3 0.068(7) 0.068(7) 0.024(4) -0.006(4) -0.004(4) -0.032(5)
C4 0.081(8) 0.062(7) 0.017(3) 0.008(4) 0.001(4) -0.031(5)
C5 0.068(7) 0.069(7) 0.030(4) 0.005(4) 0.004(4) -0.033(5)
C6 0.045(5) 0.041(5) 0.038(4) 0.004(4) -0.005(4) -0.014(4)
C7 0.049(6) 0.029(5) 0.047(5) 0.006(4) -0.009(4) -0.013(4)
C8 0.055(6) 0.048(6) 0.020(3) -0.001(4) 0.002(4) -0.014(4)
C9 0.032(5) 0.047(5) 0.048(5) 0.001(4) 0.013(4) -0.002(4)
C10 0.046(5) 0.030(5) 0.052(5) 0.005(4) 0.009(4) 0.010(4)
C11 0.046(6) 0.039(5) 0.039(4) 0.004(4) 0.011(4) 0.014(4)
C12 0.062(6) 0.045(6) 0.040(5) 0.005(4) 0.018(4) 0.014(5)
C13 0.057(6) 0.044(6) 0.035(4) 0.000(4) 0.004(4) 0.018(4)
C14 0.040(5) 0.043(5) 0.034(4) 0.000(4) 0.010(4) 0.019(4)
C15 0.041(5) 0.033(5) 0.042(4) -0.014(4) 0.007(4) -0.002(4)
C16 0.043(5) 0.047(6) 0.036(4) 0.000(4) 0.006(4) 0.007(4)
C17 0.091(7) 0.128(10) 0.136(10) 0.018(8) -0.001(8) -0.014(7)
C18 0.163(17) 0.230(18) 0.24(2) 0.077(16) -0.035(16) 0.017(15)
C19 0.136(14) 0.241(19) 0.26(2) -0.022(16) 0.017(15) -0.089(14)
C20 0.130(9) 0.105(8) 0.048(5) 0.009(5) -0.007(5) -0.044(7)
C21 0.133(11) 0.220(17) 0.116(12) 0.042(11) 0.030(9) 0.047(10)
C22 0.29(2) 0.226(19) 0.093(10) -0.011(12) -0.043(12) -0.066(17)
C23 0.097(8) 0.086(7) 0.084(7) 0.003(6) -0.013(7) -0.009(6)
C24 0.177(16) 0.133(14) 0.192(16) 0.049(11) 0.010(13) -0.031(12)
C25 0.210(16) 0.195(18) 0.228(19) -0.020(14) -0.103(15) -0.091(14)
O12 0.070(15) 0.12(3) 0.031(18) 0.004(17) -0.007(14) -0.034(16)
O13 0.065(14) 0.11(2) 0.028(16) -0.010(14) -0.002(12) 0.030(15)

loop_
_atom_type_symbol
_atom_type_description
_atom_type_scat_dispersion_real
_atom_type_scat_dispersion_imag
_atom_type_scat_source
C C 0.0030 0.0020 'International Tables Vol C Tables 4.2.6.8 and 6.1.1.4'
H H 0.0000 0.0000 'International Tables Vol C Tables 4.2.6.8 and 6.1.1.4'
Co Co 0.3490 0.9720 'International Tables Vol C Tables 4.2.6.8 and 6.1.1.4'
N N 0.0060 0.0030 'International Tables Vol C Tables 4.2.6.8 and 6.1.1.4'
O O 0.0110 0.0060 'International Tables Vol C Tables 4.2.6.8 and 6.1.1.4'

loop_
_geom_angle_atom_site_label_1
_geom_angle_atom_site_label_2
_geom_angle_atom_site_label_3
_geom_angle
_geom_angle_site_symmetry_1
_geom_angle_site_symmetry_3
O3 Co1 O1 92.5(2) . .
O3 Co1 O9 89.3(3) . .
O3 Co1 O10 173.5(3) . .
O3 Co1 O11 83.9(3) . .
O4 Co1 O1 89.2(2) 3_566 .
O4 Co1 O3 95.0(3) 3_566 .
O4 Co1 O9 174.9(3) 3_566 .
O4 Co1 O10 86.3(3) 3_566 .
O4 Co1 O11 91.2(3) 3_566 .
O9 Co1 O1 93.3(3) . .
O9 Co1 O11 86.6(3) . .
O10 Co1 O1 93.8(2) . .
O10 Co1 O9 89.1(3) . .
O10 Co1 O11 89.8(3) . .
O11 Co1 O1 176.4(2) . .
O1 Co2 O6 58.50(19) . .
O1 Co2 O8 93.0(2) . 3_576
O2 Co2 O1 104.5(2) . .
O2 Co2 O5 97.2(3) . 3_566
O2 Co2 O6 92.1(3) . .
O2 Co2 O7 98.5(2) . 3_576
O2 Co2 O8 158.21(19) . 3_576
O5 Co2 O1 102.0(2) 3_566 .
O5 Co2 O6 160.1(2) 3_566 .
O5 Co2 O7 103.7(2) 3_566 3_576
O5 Co2 O8 91.6(2) 3_566 3_576
O6 Co2 O8 86.0(2) . 3_576
O7 Co2 O1 142.7(2) 3_576 .
O7 Co2 O6 92.1(2) 3_576 .
O7 Co2 O8 59.9(2) 3_576 3_576
Co1 O1 Co2 106.6(2) . .
C9 O1 Co1 131.3(5) . .
C9 O1 Co2 94.3(5) . .
C1 O2 Co2 123.9(4) . .
C1 O3 Co1 142.8(5) . .
C7 O4 Co1 140.5(6) . 3_466
C7 O5 Co2 124.0(5) . 3_466
C9 O6 Co2 86.6(5) . .
C15 O7 Co2 94.8(4) . 3_476
C15 O8 Co2 82.6(5) . 3_476
C17 O9 Co1 117.2(9) . .
C20 O10 Co1 123.7(7) . .
C23 O11 Co1 117.9(8) . .
N1 N1 C4 116.7(9) 5_666 .
N1 N1 O12 124.9(19) 5_666 .
O12 N1 C4 111.5(17) . .
N2 N2 C12 119.2(9) 6_466 .
N2 N2 O13 123.1(16) 6_466 .
O13 N2 C12 111.5(14) . .
C17 N3 C18 120.7(17) . .
C17 N3 C19 112.2(17) . .
C18 N3 C19 126.9(17) . .
C20 N4 C21 117.0(12) . .
C20 N4 C22 121.2(15) . .
C21 N4 C22 121.2(14) . .
C23 N5 C24 119.0(14) . .
C23 N5 C25 116.5(15) . .
C25 N5 C24 123.9(16) . .
O2 C1 C2 117.2(6) . .
O3 C1 O2 126.9(7) . .
O3 C1 C2 115.9(7) . .
C3 C2 C1 119.2(7) . .
C8 C2 C1 121.4(6) . .
C8 C2 C3 119.4(7) . .
C2 C3 H3 119.9 . .
C4 C3 C2 120.1(7) . .
C4 C3 H3 119.9 . .
C3 C4 N1 115.5(7) . .
C5 C4 N1 123.7(7) . .
C5 C4 C3 120.7(7) . .
C4 C5 H5 120.6 . .
C4 C5 C6 118.9(7) . .
C6 C5 H5 120.6 . .
C5 C6 C7 116.7(7) . .
C8 C6 C5 120.3(7) . .
C8 C6 C7 123.0(7) . .
O4 C7 C6 115.3(7) . .
O5 C7 O4 127.8(8) . .
O5 C7 C6 116.8(8) . .
C2 C8 C6 120.3(7) . .
C2 C8 H8 119.8 . .
C6 C8 H8 119.8 . .
O1 C9 C10 117.5(7) . .
O6 C9 O1 120.5(7) . .
O6 C9 C10 122.0(7) . .
C11 C10 C9 122.6(7) . .
C11 C10 C16 120.1(7) . .
C16 C10 C9 117.2(7) . .
C10 C11 H11 119.6 . .
C10 C11 C12 120.8(7) . .
C12 C11 H11 119.6 . .
C11 C12 N2 115.5(7) . .
C13 C12 N2 125.0(7) . .
C13 C12 C11 119.4(8) . .
C12 C13 H13 120.0 . .
C12 C13 C14 120.0(7) . .
C14 C13 H13 120.0 . .
C13 C14 C15 120.9(7) . .
C13 C14 C16 121.2(7) . .
C16 C14 C15 117.9(7) . .
O7 C15 C14 117.8(7) . .
O8 C15 O7 122.7(7) . .
O8 C15 C14 119.5(7) . .
C10 C16 H16 120.8 . .
C14 C16 C10 118.4(7) . .
C14 C16 H16 120.8 . .
O9 C17 N3 119.8(16) . .
O9 C17 H17 120.1 . .
N3 C17 H17 120.1 . .
N3 C18 H18A 109.5 . .
N3 C18 H18B 109.5 . .
N3 C18 H18C 109.5 . .
H18A C18 H18B 109.5 . .
H18A C18 H18C 109.5 . .
H18B C18 H18C 109.5 . .
N3 C19 H19A 109.5 . .
N3 C19 H19B 109.5 . .
N3 C19 H19C 109.5 . .
H19A C19 H19B 109.5 . .
H19A C19 H19C 109.5 . .
H19B C19 H19C 109.5 . .
O10 C20 N4 125.6(12) . .
O10 C20 H20 117.2 . .
N4 C20 H20 117.2 . .
N4 C21 H21A 109.5 . .
N4 C21 H21B 109.5 . .
N4 C21 H21C 109.5 . .
H21A C21 H21B 109.5 . .
H21A C21 H21C 109.5 . .
H21B C21 H21C 109.5 . .
N4 C22 H22A 110.6 . .
N4 C22 H22B 108.4 . .
N4 C22 H22C 109.4 . .
H22A C22 H22B 109.5 . .
H22A C22 H22C 109.5 . .
H22B C22 H22C 109.5 . .
O11 C23 N5 124.0(13) . .
O11 C23 H23 118.0 . .
N5 C23 H23 118.0 . .
N5 C24 H24A 109.5 . .
N5 C24 H24B 109.5 . .
N5 C24 H24C 109.5 . .
H24A C24 H24B 109.5 . .
H24A C24 H24C 109.5 . .
H24B C24 H24C 109.5 . .
N5 C25 H25A 109.5 . .
N5 C25 H25B 109.5 . .
N5 C25 H25C 109.5 . .
H25A C25 H25B 109.5 . .
H25A C25 H25C 109.5 . .
H25B C25 H25C 109.5 . .

loop_
_geom_bond_atom_site_label_1
_geom_bond_atom_site_label_2
_geom_bond_distance
_geom_bond_site_symmetry_2
Co1 O1 2.118(6) .
Co1 O3 2.057(5) .
Co1 O4 2.030(6) 3_566
Co1 O9 2.095(7) .
Co1 O10 2.074(6) .
Co1 O11 2.109(7) .
Co2 O1 2.135(5) .
Co2 O2 2.005(5) .
Co2 O5 2.015(5) 3_566
Co2 O6 2.339(6) .
Co2 O7 2.052(5) 3_576
Co2 O8 2.339(6) 3_576
O1 C9 1.294(9) .
O2 C1 1.264(9) .
O3 C1 1.241(9) .
O4 C7 1.257(10) .
O5 C7 1.251(9) .
O6 C9 1.232(9) .
O7 C15 1.271(9) .
O8 C15 1.243(9) .
O9 C17 1.298(16) .
O10 C20 1.179(12) .
O11 C23 1.288(14) .
N1 N1 1.235(14) 5_666
N1 C4 1.451(10) .
N1 O12 1.35(5) .
N2 N2 1.187(14) 6_466
N2 C12 1.439(10) .
N2 O13 1.32(3) .
N3 C17 1.35(2) .
N3 C18 1.55(2) .
N3 C19 1.58(2) .
N4 C20 1.345(13) .
N4 C21 1.430(18) .
N4 C22 1.49(2) .
N5 C23 1.347(16) .
N5 C24 1.46(2) .
N5 C25 1.43(2) .
C1 C2 1.516(10) .
C2 C3 1.384(10) .
C2 C8 1.371(10) .
C3 H3 0.9300 .
C3 C4 1.380(11) .
C4 C5 1.374(11) .
C5 H5 0.9300 .
C5 C6 1.386(10) .
C6 C7 1.507(11) .
C6 C8 1.384(11) .
C8 H8 0.9300 .
C9 C10 1.495(11) .
C10 C11 1.367(11) .
C10 C16 1.422(11) .
C11 H11 0.9300 .
C11 C12 1.405(11) .
C12 C13 1.385(11) .
C13 H13 0.9300 .
C13 C14 1.387(10) .
C14 C15 1.521(10) .
C14 C16 1.391(11) .
C16 H16 0.9300 .
C17 H17 0.9300 .
C18 H18A 0.9600 .
C18 H18B 0.9600 .
C18 H18C 0.9600 .
C19 H19A 0.9600 .
C19 H19B 0.9600 .
C19 H19C 0.9600 .
C20 H20 0.9300 .
C21 H21A 0.9600 .
C21 H21B 0.9600 .
C21 H21C 0.9600 .
C22 H22A 0.9601 .
C22 H22B 0.9590 .
C22 H22C 0.9602 .
C23 H23 0.9300 .
C24 H24A 0.9600 .
C24 H24B 0.9600 .
C24 H24C 0.9600 .
C25 H25A 0.9600 .
C25 H25B 0.9600 .
C25 H25C 0.9600 .

loop_
_geom_torsion_atom_site_label_1
_geom_torsion_atom_site_label_2
_geom_torsion_atom_site_label_3
_geom_torsion_atom_site_label_4
_geom_torsion
_geom_torsion_site_symmetry_1
Co1 O1 C9 O6 112.0(8) .
Co1 O1 C9 C10 -68.7(9) .
Co1 O3 C1 O2 3(2) .
Co1 O3 C1 C2 -177.4(8) .
Co1 O4 C7 O5 0.1(16) 3_466
Co1 O4 C7 C6 177.2(6) 3_466
Co1 O9 C17 N3 -161.4(13) .
Co1 O10 C20 N4 -162.5(10) .
Co1 O11 C23 N5 150.8(12) .
Co2 O1 C9 O6 -4.6(9) .
Co2 O1 C9 C10 174.7(7) .
Co2 O2 C1 O3 -2.6(14) .
Co2 O2 C1 C2 177.8(6) .
Co2 O5 C7 O4 -13.2(13) 3_466
Co2 O5 C7 C6 169.7(5) 3_466
Co2 O6 C9 O1 4.2(8) .
Co2 O6 C9 C10 -175.1(8) .
Co2 O7 C15 O8 -1.3(9) 3_476
Co2 O7 C15 C14 178.1(7) 3_476
Co2 O8 C15 O7 1.2(8) 3_476
Co2 O8 C15 C14 -178.3(8) 3_476
O1 C9 C10 C11 -15.3(13) .
O1 C9 C10 C16 167.0(8) .
O2 C1 C2 C3 3.4(13) .
O2 C1 C2 C8 -178.8(9) .
O3 C1 C2 C3 -176.3(10) .
O3 C1 C2 C8 1.5(14) .
O6 C9 C10 C11 164.0(9) .
O6 C9 C10 C16 -13.8(13) .
N1 N1 C4 C3 -175.9(7) 5_666
N1 N1 C4 C5 9.0(13) 5_666
N1 C4 C5 C6 179.8(10) .
N2 N2 C12 C11 178.8(6) 6_466
N2 N2 C12 C13 -2.7(13) 6_466
N2 C12 C13 C14 178.1(10) .
C1 C2 C3 C4 173.6(9) .
C1 C2 C8 C6 -172.9(9) .
C2 C3 C4 N1 -176.0(10) .
C2 C3 C4 C5 -0.7(17) .
C3 C2 C8 C6 4.9(14) .
C3 C4 C5 C6 5.0(17) .
C4 C5 C6 C7 178.1(10) .
C4 C5 C6 C8 -4.3(16) .
C5 C6 C7 O4 32.6(12) .
C5 C6 C7 O5 -150.0(9) .
C5 C6 C8 C2 -0.6(15) .
C7 C6 C8 C2 176.8(8) .
C8 C2 C3 C4 -4.2(15) .
C8 C6 C7 O4 -145.0(9) .
C8 C6 C7 O5 32.5(13) .
C9 C10 C11 C12 -179.1(9) .
C9 C10 C16 C14 180.0(8) .
C10 C11 C12 N2 -179.4(9) .
C10 C11 C12 C13 2.0(15) .
C11 C10 C16 C14 2.2(14) .
C11 C12 C13 C14 -3.5(15) .
C12 C13 C14 C15 -176.5(9) .
C12 C13 C14 C16 4.5(15) .
C13 C14 C15 O7 -2.6(13) .
C13 C14 C15 O8 176.8(9) .
C13 C14 C16 C10 -3.7(14) .
C15 C14 C16 C10 177.2(8) .
C16 C10 C11 C12 -1.4(14) .
C16 C14 C15 O7 176.5(8) .
C16 C14 C15 O8 -4.1(13) .
C18 N3 C17 O9 2(3) .
C19 N3 C17 O9 -174.0(15) .
C21 N4 C20 O10 -1(2) .
C22 N4 C20 O10 -173.4(17) .
C24 N5 C23 O11 -167.3(15) .
C25 N5 C23 O11 4(2) .
O12 N1 C4 C3 -23(3) .
O12 N1 C4 C5 161(3) .
O13 N2 C12 C11 -28(2) .
O13 N2 C12 C13 150(2) .

loop_
_platon_squeeze_void_nr
_platon_squeeze_void_average_x
_platon_squeeze_void_average_y
_platon_squeeze_void_average_z
_platon_squeeze_void_volume
_platon_squeeze_void_count_electrons
_platon_squeeze_void_content
1 0.020 0.092 -0.016 3575 948 'three N,N-dimethyformamide'

loop_
_twin_individual_id
_twin_individual_mass_fraction_refined
1 0.53(4)
2 0.47(4)
